data_4300357
_journal_name_full 'Inorganic Chemistry'
_journal_year 2006
_chemical_formula_sum 'C20 H32 Gd N7 O13'
_chemical_formula_weight 735.78
_space_group_IT_number 19
_symmetry_cell_setting orthorhombic
_symmetry_space_group_name_Hall 'P 2ac 2ab'
_symmetry_space_group_name_H-M 'P 21 21 21'
_cell_angle_alpha 90.00
_cell_angle_beta 90.00
_cell_angle_gamma 90.00
_cell_formula_units_Z 4
_cell_length_a 10.1554(4)
_cell_length_b 14.3680(6)
_cell_length_c 18.8152(8)
_cell_measurement_temperature 153(2)
_cell_volume 2745.4(2)
_diffrn_ambient_temperature 153(2)
_exptl_crystal_density_diffrn 1.780
_cod_depositor_comments
;
The following automatic conversions were performed:
'_symmetry_cell_setting' value 'Orthorhombic' changed to 'orthorhombic'
according to '/home/saulius/struct/CIF-dictionaries/cif_core.dic'
dictionary named 'cif_core.dic' version 2.4.1 from 2010-06-29.

Automatic conversion script
Id: cif_fix_enum 1527 2010-12-29 10:47:43Z saulius 
;
_cod_database_code 4300357

loop_
_symmetry_equiv_pos_as_xyz
'x, y, z'
'-x+1/2, -y, z+1/2'
'-x, y+1/2, -z+1/2'
'x+1/2, -y+1/2, -z'

loop_
_atom_site_label
_atom_site_type_symbol
_atom_site_fract_x
_atom_site_fract_y
_atom_site_fract_z
_atom_site_U_iso_or_equiv
_atom_site_adp_type
_atom_site_occupancy
_atom_site_symmetry_multiplicity
_atom_site_calc_flag
_atom_site_refinement_flags
_atom_site_disorder_assembly
_atom_site_disorder_group
Gd1 Gd 0.556318(17) 0.564086(12) 0.844708(10) 0.02636(5) Uani 1 1 d . . .
N1 N 0.3232(4) 0.8161(3) 0.86626(19) 0.0422(9) Uani 1 1 d . . .
N2 N 0.7397(4) 0.8298(2) 0.93025(19) 0.0395(9) Uani 1 1 d . . .
N4 N 0.8986(3) 0.6455(3) 0.7061(2) 0.0450(10) Uani 1 1 d . . .
N3 N 0.4846(3) 0.6907(2) 0.62857(18) 0.0332(8) Uani 1 1 d . . .
O1 O 0.3910(3) 0.6691(2) 0.88524(16) 0.0369(7) Uani 1 1 d . . .
O2 O 0.6593(3) 0.70811(19) 0.87105(15) 0.0325(7) Uani 1 1 d . . .
O4 O 0.7273(2) 0.5744(2) 0.75829(15) 0.0359(6) Uani 1 1 d . . .
O3 O 0.4833(3) 0.6539(2) 0.74470(16) 0.0372(7) Uani 1 1 d . . .
C1 C 0.2262(4) 0.7856(4) 0.8155(3) 0.0550(14) Uani 1 1 d . . .
H1A H 0.2272 0.7175 0.8126 0.082 Uiso 1 1 calc R . .
H1B H 0.2466 0.8119 0.7687 0.082 Uiso 1 1 calc R . .
H1C H 0.1388 0.8066 0.8306 0.082 Uiso 1 1 calc R . .
C2 C 0.4019(4) 0.7544(3) 0.8963(2) 0.0345(10) Uani 1 1 d . . .
C3 C 0.5077(4) 0.7870(3) 0.9479(2) 0.0393(11) Uani 1 1 d . . .
H3 H 0.5051 0.7422 0.9886 0.047 Uiso 1 1 calc R . .
C4 C 0.6419(4) 0.7734(3) 0.9128(2) 0.0328(9) Uani 1 1 d . . .
C5 C 0.8665(4) 0.8163(4) 0.8930(3) 0.0452(12) Uani 1 1 d . . .
H5A H 0.8573 0.8352 0.8432 0.068 Uiso 1 1 calc R . .
H5B H 0.8917 0.7505 0.8953 0.068 Uiso 1 1 calc R . .
H5C H 0.9346 0.8542 0.9159 0.068 Uiso 1 1 calc R . .
C6 C 0.7268(5) 0.9137(3) 0.9748(3) 0.0519(13) Uani 1 1 d . . .
H6A H 0.7230 0.9692 0.9436 0.062 Uiso 1 1 calc R . .
H6B H 0.8059 0.9195 1.0052 0.062 Uiso 1 1 calc R . .
C7 C 0.6066(5) 0.9123(4) 1.0212(3) 0.0610(15) Uani 1 1 d . . .
H7A H 0.6209 0.8683 1.0610 0.073 Uiso 1 1 calc R . .
H7B H 0.5927 0.9750 1.0417 0.073 Uiso 1 1 calc R . .
C8 C 0.4859(5) 0.8838(3) 0.9806(3) 0.0547(14) Uani 1 1 d . . .
H8 H 0.4104 0.8800 1.0146 0.066 Uiso 1 1 calc R . .
C9 C 0.4480(6) 0.9486(3) 0.9204(3) 0.0537(12) Uani 1 1 d . . .
H9A H 0.5205 0.9508 0.8853 0.064 Uiso 1 1 calc R . .
H9B H 0.4354 1.0122 0.9395 0.064 Uiso 1 1 calc R . .
C10 C 0.3219(5) 0.9172(3) 0.8835(3) 0.0553(14) Uani 1 1 d . . .
H10A H 0.2457 0.9307 0.9147 0.066 Uiso 1 1 calc R . .
H10B H 0.3105 0.9532 0.8391 0.066 Uiso 1 1 calc R . .
C11 C 0.3435(5) 0.6671(4) 0.6220(3) 0.0461(12) Uani 1 1 d . . .
H11A H 0.2912 0.7244 0.6215 0.069 Uiso 1 1 calc R . .
H11B H 0.3168 0.6284 0.6623 0.069 Uiso 1 1 calc R . .
H11C H 0.3289 0.6329 0.5776 0.069 Uiso 1 1 calc R . .
C12 C 0.5419(4) 0.6844(3) 0.6921(2) 0.0325(9) Uani 1 1 d . . .
C13 C 0.6818(4) 0.7210(3) 0.7006(2) 0.0388(10) Uani 1 1 d . . .
H13 H 0.6784 0.7635 0.7427 0.047 Uiso 1 1 calc R . .
C14 C 0.7727(4) 0.6415(3) 0.7227(2) 0.0348(10) Uani 1 1 d . . .
C15 C 0.9854(4) 0.5706(4) 0.7293(3) 0.0599(14) Uani 1 1 d . . .
H151 H 0.9760 0.5615 0.7806 0.090 Uiso 1 1 calc R . .
H15B H 1.0769 0.5868 0.7182 0.090 Uiso 1 1 calc R . .
H15C H 0.9617 0.5130 0.7045 0.090 Uiso 1 1 calc R . .
C16 C 0.9571(5) 0.7175(3) 0.6583(3) 0.0557(13) Uani 1 1 d . . .
H16A H 0.9711 0.6897 0.6107 0.067 Uiso 1 1 calc R . .
H16B H 1.0443 0.7358 0.6772 0.067 Uiso 1 1 calc R . .
C17 C 0.8728(5) 0.8039(4) 0.6504(3) 0.0588(13) Uani 1 1 d . . .
H17A H 0.9053 0.8407 0.6095 0.071 Uiso 1 1 calc R . .
H17B H 0.8822 0.8426 0.6936 0.071 Uiso 1 1 calc R . .
C18 C 0.7283(5) 0.7818(4) 0.6391(3) 0.0553(14) Uani 1 1 d . . .
H18 H 0.6785 0.8417 0.6413 0.066 Uiso 1 1 calc R . .
C19 C 0.6939(6) 0.7351(4) 0.5709(3) 0.0672(17) Uani 1 1 d . . .
H19A H 0.7339 0.6723 0.5695 0.081 Uiso 1 1 calc R . .
H19B H 0.7296 0.7716 0.5306 0.081 Uiso 1 1 calc R . .
C20 C 0.5460(5) 0.7272(3) 0.5639(2) 0.0448(11) Uani 1 1 d . . .
H20A H 0.5088 0.7894 0.5532 0.054 Uiso 1 1 calc R . .
H20B H 0.5248 0.6856 0.5235 0.054 Uiso 1 1 calc R . .
N10 N 0.7744(4) 0.4364(3) 0.8862(2) 0.0492(10) Uani 1 1 d . . .
O11 O 0.8586(4) 0.3821(3) 0.9074(2) 0.0778(13) Uani 1 1 d . . .
O12 O 0.7780(4) 0.5206(3) 0.9013(2) 0.0598(11) Uani 1 1 d . . .
O13 O 0.6777(3) 0.4103(2) 0.8492(3) 0.0642(10) Uani 1 1 d . . .
N20 N 0.5190(5) 0.4976(3) 0.9929(2) 0.0614(14) Uani 1 1 d . . .
O21 O 0.5133(6) 0.4621(3) 1.0519(2) 0.1038(19) Uani 1 1 d U . .
O22 O 0.5745(3) 0.5738(3) 0.98372(16) 0.0563(9) Uani 1 1 d . . .
O23 O 0.4660(5) 0.4606(2) 0.9393(2) 0.0807(15) Uani 1 1 d U . .
N30 N 0.3606(4) 0.4657(3) 0.7584(2) 0.0450(10) Uani 1 1 d . . .
O31 O 0.2821(3) 0.4359(3) 0.7134(2) 0.0645(10) Uani 1 1 d . . .
O32 O 0.4824(3) 0.4492(2) 0.75364(18) 0.0455(8) Uani 1 1 d . . .
O33 O 0.3228(3) 0.5141(2) 0.81013(19) 0.0487(8) Uani 1 1 d . . .

loop_
_atom_site_aniso_label
_atom_site_aniso_U_11
_atom_site_aniso_U_22
_atom_site_aniso_U_33
_atom_site_aniso_U_23
_atom_site_aniso_U_13
_atom_site_aniso_U_12
Gd1 0.03111(9) 0.02033(8) 0.02765(9) -0.00010(8) 0.00111(8) -0.00051(9)
N1 0.047(2) 0.037(2) 0.042(2) 0.0073(17) 0.0087(17) 0.0076(19)
N2 0.056(2) 0.0255(19) 0.038(2) -0.0006(16) -0.0095(17) -0.0026(18)
N4 0.0340(19) 0.041(2) 0.060(3) -0.0104(19) 0.0145(17) -0.0062(17)
N3 0.044(2) 0.0261(18) 0.0292(18) 0.0019(14) -0.0022(14) 0.0024(16)
O1 0.0381(15) 0.0249(16) 0.0476(19) 0.0000(14) 0.0058(13) 0.0014(13)
O2 0.0392(15) 0.0219(15) 0.0365(16) -0.0031(12) -0.0008(13) -0.0015(14)
O4 0.0350(14) 0.0340(17) 0.0387(16) -0.0043(14) 0.0032(12) 0.0002(14)
O3 0.0356(16) 0.0398(17) 0.0363(17) 0.0127(14) 0.0000(13) -0.0046(13)
C1 0.043(3) 0.057(3) 0.066(3) 0.006(3) -0.003(2) 0.013(3)
C2 0.038(2) 0.029(2) 0.036(2) 0.0018(18) 0.0128(18) 0.0068(18)
C3 0.055(3) 0.024(2) 0.039(3) 0.0010(18) 0.0042(19) 0.0058(19)
C4 0.041(2) 0.024(2) 0.033(2) 0.0013(18) -0.0004(18) 0.0011(18)
C5 0.041(3) 0.041(3) 0.053(3) 0.003(2) -0.012(2) 0.001(2)
C6 0.073(3) 0.029(3) 0.054(3) -0.008(2) -0.016(3) -0.004(2)
C7 0.084(4) 0.044(3) 0.055(3) -0.014(2) -0.002(3) 0.005(3)
C8 0.077(4) 0.041(3) 0.046(3) 0.001(2) 0.006(3) 0.008(3)
C9 0.080(3) 0.030(3) 0.051(3) 0.001(2) 0.006(3) 0.010(3)
C10 0.059(3) 0.033(3) 0.074(4) 0.017(2) 0.020(3) 0.018(2)
C11 0.046(3) 0.040(3) 0.052(3) 0.005(2) -0.015(2) 0.002(2)
C12 0.042(2) 0.024(2) 0.032(2) 0.0033(16) -0.002(2) 0.004(2)
C13 0.047(2) 0.032(2) 0.037(2) 0.0087(19) 0.002(2) -0.010(2)
C14 0.040(2) 0.033(2) 0.031(2) -0.0134(18) 0.0047(18) -0.006(2)
C15 0.040(2) 0.058(3) 0.082(4) -0.003(3) 0.007(2) 0.007(3)
C16 0.050(3) 0.050(3) 0.066(3) -0.024(3) 0.027(3) -0.025(2)
C17 0.057(3) 0.052(3) 0.068(3) 0.015(3) 0.015(3) -0.014(3)
C18 0.070(3) 0.041(3) 0.055(4) 0.006(2) 0.013(3) -0.009(3)
C19 0.083(4) 0.068(4) 0.051(3) 0.001(3) 0.020(3) -0.027(3)
C20 0.071(3) 0.034(2) 0.029(2) 0.0026(17) -0.004(2) 0.002(3)
N10 0.040(2) 0.052(3) 0.055(2) 0.010(2) 0.0089(18) 0.019(2)
O11 0.058(2) 0.072(3) 0.103(4) 0.016(3) -0.005(2) 0.032(2)
O12 0.064(2) 0.058(3) 0.057(2) -0.0255(19) -0.0244(19) 0.0242(19)
O13 0.0475(18) 0.0352(18) 0.110(3) 0.016(2) -0.012(2) 0.0030(15)
N20 0.097(4) 0.044(3) 0.044(3) 0.016(2) 0.029(2) 0.035(3)
O21 0.184(5) 0.074(3) 0.053(3) 0.038(2) 0.042(3) 0.049(3)
O22 0.058(2) 0.067(3) 0.0436(19) 0.0157(17) 0.0011(15) 0.008(2)
O23 0.161(4) 0.0310(19) 0.050(2) -0.0015(16) 0.042(3) -0.013(2)
N30 0.052(2) 0.033(2) 0.050(3) -0.0004(18) -0.008(2) -0.0121(18)
O31 0.060(2) 0.065(2) 0.069(2) -0.012(2) -0.0240(18) -0.020(2)
O32 0.0449(17) 0.045(2) 0.0462(19) -0.0139(16) -0.0031(14) 0.0023(16)
O33 0.0414(17) 0.045(2) 0.060(2) -0.0065(17) 0.0070(16) -0.0118(16)

loop_
_geom_bond_atom_site_label_1
_geom_bond_atom_site_label_2
_geom_bond_distance
_geom_bond_site_symmetry_2
_geom_bond_publ_flag
Gd1 O2 2.371(3) . ?
Gd1 O1 2.383(3) . ?
Gd1 O4 2.383(3) . ?
Gd1 O3 2.399(3) . ?
Gd1 O23 2.494(3) . ?
Gd1 O32 2.495(3) . ?
Gd1 O13 2.532(3) . ?
Gd1 O33 2.562(3) . ?
Gd1 O12 2.567(3) . ?
Gd1 O22 2.626(3) . ?
N1 C2 1.320(5) . ?
N1 C1 1.441(6) . ?
N1 C10 1.488(6) . ?
N2 C4 1.324(5) . ?
N2 C6 1.474(6) . ?
N2 C5 1.479(6) . ?
N4 C14 1.317(5) . ?
N4 C15 1.458(6) . ?
N4 C16 1.494(6) . ?
N3 C12 1.333(5) . ?
N3 C20 1.465(5) . ?
N3 C11 1.478(6) . ?
O1 C2 1.248(5) . ?
O2 C4 1.236(5) . ?
O4 C14 1.262(5) . ?
O3 C12 1.235(5) . ?
C2 C3 1.523(6) . ?
C3 C4 1.527(6) . ?
C3 C8 1.537(6) . ?
C6 C7 1.501(7) . ?
C7 C8 1.501(7) . ?
C8 C9 1.516(7) . ?
C9 C10 1.526(8) . ?
C12 C13 1.523(6) . ?
C13 C18 1.525(6) . ?
C13 C14 1.527(6) . ?
C16 C17 1.515(7) . ?
C17 C18 1.516(7) . ?
C18 C19 1.490(7) . ?
C19 C20 1.512(8) . ?
N10 O11 1.224(5) . ?
N10 O12 1.243(5) . ?
N10 O13 1.260(5) . ?
N20 O21 1.224(5) . ?
N20 O22 1.243(6) . ?
N20 O23 1.259(6) . ?
N30 O31 1.240(5) . ?
N30 O33 1.256(5) . ?
N30 O32 1.263(5) . ?
